data_2310171
loop_
_publ_author_name
'Brown, P.J.'

_publ_section_title
;
 The structure of the zeta-phase in the transition metal- zinc alloy
 systems
;
_journal_name_full 'Acta Crystallographica (1,1948-23,1967)'
_journal_page_first 608
_journal_page_last 612
_journal_volume 15
_journal_year 1962
_chemical_formula_sum 'Mn Zn13'
_space_group_IT_number 12
_symmetry_space_group_name_Hall '-C 2y'
_symmetry_space_group_name_H-M 'C 1 2/m 1'
_cell_angle_alpha 90
_cell_angle_beta 127.78
_cell_angle_gamma 90
_cell_formula_units_Z 2
_cell_length_a 13.483
_cell_length_b 7.6626
_cell_length_c 5.134
_cell_volume 419.226
_citation_journal_id_ASTM ACCRA9
_cod_data_source_file Brown_ACCRA9_1962_1207.cif
_cod_data_source_block Mn1Zn13
_cod_original_cell_volume 419.2262
_cod_original_formula_sum 'Mn1 Zn13'
_cod_database_code 2310171

loop_
_symmetry_equiv_pos_as_xyz
x,y,z
-x,y,-z
-x,-y,-z
x,-y,z
x+1/2,y+1/2,z
-x+1/2,y+1/2,-z
-x+1/2,-y+1/2,-z
x+1/2,-y+1/2,z

loop_
_atom_site_label
_atom_site_type_symbol
_atom_site_fract_x
_atom_site_fract_y
_atom_site_fract_z
_atom_site_occupancy
_atom_site_U_iso_or_equiv
Mn1 Mn 0 0 0 0.5 0.0
Zn5 Zn 0.075 0.292 0.833 1 0.0
Zn1 Zn 0 0 0 0.5 0.0
Zn3 Zn 0.6155 0 0.291 1 0.0
Mn2 Mn 0 0 0.5 0.5 0.0
Zn6 Zn 0.1744 0.181 0.5485 1 0.0
Zn4 Zn 0.2232 0 0.0735 1 0.0
Zn2 Zn 0 0 0.5 0.5 0.0
